data_4034397
loop_
_publ_author_name
'Karpus, Andrii'
'Daran, Jean-Claude'
'Poli, Rinaldo'
'Mazi\`eres, St\'ephane'
'Destarac, Mathias A.'
'Manoury, Eric'

_publ_section_title
;
 Synthesis of <i>S</i>-Alkyl Phosphinocarbodithioates with Switch between
 P(III) and P(V) Derivatives.
;
_journal_issue 15
_journal_name_full 'The Journal of organic chemistry'
_journal_page_first 9446
_journal_page_last 9453
_journal_paper_doi 10.1021/acs.joc.9b00590
_journal_volume 84
_journal_year 2019
_chemical_absolute_configuration unk
_chemical_formula_moiety 'C17 H27 P S3'
_chemical_formula_sum 'C17 H27 P S3'
_chemical_formula_weight 358.53
_space_group_crystal_system monoclinic
_space_group_IT_number 4
_space_group_name_Hall 'P 2yb'
_space_group_name_H-M_alt 'P 1 21 1'
_atom_sites_solution_hydrogens geom
_audit_creation_method SHELXL-2016/6
_cell_angle_alpha 90
_cell_angle_beta 97.261(2)
_cell_angle_gamma 90
_cell_formula_units_Z 4
_cell_length_a 7.61120(10)
_cell_length_b 11.6546(2)
_cell_length_c 22.0545(4)
_cell_measurement_reflns_used 9654
_cell_measurement_temperature 173(2)
_cell_measurement_theta_max 61.53
_cell_measurement_theta_min 3.82
_cell_volume 1940.67(6)
_computing_cell_refinement CrysAlisPro
_computing_data_collection 'CrysAlisPro (Rigaku Oxford Diffraction, 2015)'
_computing_data_reduction CrysAlisPro
_computing_molecular_graphics
;
ORTEPIII (Burnett & Johnson, 1996); ORTEP-3 for Windows (Farrugia, 1997);
MERCURY (Bruno et al., 2002); PLATON (Spek, 2009)
;
_computing_publication_material 'SHELXL-2014 (Sheldrick, 2014)'
_computing_structure_refinement 'SHELXL-2014 (Sheldrick, 2015)'
_computing_structure_solution 'SHELXT-2013(Sheldrick, 2015)'
_diffrn_ambient_environment N~2~
_diffrn_ambient_temperature 173.00(14)
_diffrn_detector 'CCD plate'
_diffrn_detector_area_resol_mean 16.1978
_diffrn_detector_type Eos
_diffrn_measured_fraction_theta_full 0.998
_diffrn_measured_fraction_theta_max 0.997
_diffrn_measurement_device 'four-circle diffractometer'
_diffrn_measurement_device_type 'Xcalibur, Eos, Gemini ultra'
_diffrn_radiation_monochromator mirror
_diffrn_radiation_probe x-ray
_diffrn_radiation_type 'Cu K\a'
_diffrn_radiation_wavelength 1.54184
_diffrn_reflns_av_R_equivalents 0.0252
_diffrn_reflns_av_unetI/netI 0.0211
_diffrn_reflns_Laue_measured_fraction_full 0.998
_diffrn_reflns_Laue_measured_fraction_max 0.997
_diffrn_reflns_limit_h_max 8
_diffrn_reflns_limit_h_min -8
_diffrn_reflns_limit_k_max 9
_diffrn_reflns_limit_k_min -13
_diffrn_reflns_limit_l_max 24
_diffrn_reflns_limit_l_min -25
_diffrn_reflns_number 15621
_diffrn_reflns_point_group_measured_fraction_full 0.998
_diffrn_reflns_point_group_measured_fraction_max 0.998
_diffrn_reflns_theta_full 61.502
_diffrn_reflns_theta_max 61.502
_diffrn_reflns_theta_min 4.041
_diffrn_source 'fine-focus sealed X-ray tube'
_diffrn_source_type 'Enhance Ultra (Cu) X-ray Source'
_exptl_absorpt_coefficient_mu 4.192
_exptl_absorpt_correction_T_max 1.00
_exptl_absorpt_correction_T_min 0.204
_exptl_absorpt_correction_type multi-scan
_exptl_absorpt_process_details
;

Empirical absorption correction using spherical harmonics,
 implemented in SCALE3 ABSPACK scaling algorithm.
CrysAlisPro(Rigaku Oxford Diffraction, 2015)
;
_exptl_crystal_colour violet
_exptl_crystal_density_diffrn 1.227
_exptl_crystal_description flattened
_exptl_crystal_F_000 768
_exptl_crystal_size_max 0.62
_exptl_crystal_size_mid 0.5
_exptl_crystal_size_min 0.08
_refine_diff_density_max 0.405
_refine_diff_density_min -0.285
_refine_diff_density_rms 0.046
_refine_ls_abs_structure_details
;
 Refined as an inversion twin.
;
_refine_ls_abs_structure_Flack 0.44(3)
_refine_ls_extinction_method none
_refine_ls_goodness_of_fit_ref 1.068
_refine_ls_hydrogen_treatment constr
_refine_ls_matrix_type full
_refine_ls_number_parameters 405
_refine_ls_number_reflns 4888
_refine_ls_number_restraints 13
_refine_ls_restrained_S_all 1.098
_refine_ls_R_factor_all 0.0431
_refine_ls_R_factor_gt 0.0426
_refine_ls_shift/su_max 0.000
_refine_ls_shift/su_mean 0.000
_refine_ls_structure_factor_coef Fsqd
_refine_ls_weighting_details 'w=1/[\s^2^(Fo^2^)+(0.0927P)^2^+0.2465P] where P=(Fo^2^+2Fc^2^)/3'
_refine_ls_weighting_scheme calc
_refine_ls_wR_factor_gt 0.1135
_refine_ls_wR_factor_ref 0.1143
_reflns_Friedel_coverage 0.894
_reflns_Friedel_fraction_full 0.999
_reflns_Friedel_fraction_max 0.998
_reflns_number_gt 4793
_reflns_number_total 4888
_reflns_threshold_expression 'I > 2\s(I)'
_cod_data_source_file jo9b00590_si_001.cif
_cod_data_source_block 8
_cod_original_sg_symbol_H-M 'P 21'
_cod_database_code 4034397
_shelx_space_group_comment
;
The symmetry employed for this shelxl refinement is uniquely defined
by the following loop, which should always be used as a source of
symmetry information in preference to the above space-group names.
They are only intended as comments.
;

loop_
_space_group_symop_operation_xyz
'x, y, z'
'-x, y+1/2, -z'

loop_
_atom_site_label
_atom_site_type_symbol
_atom_site_fract_x
_atom_site_fract_y
_atom_site_fract_z
_atom_site_U_iso_or_equiv
_atom_site_adp_type
_atom_site_occupancy
_atom_site_site_symmetry_order
_atom_site_calc_flag
_atom_site_refinement_flags_posn
_atom_site_refinement_flags_adp
_atom_site_refinement_flags_occupancy
_atom_site_disorder_assembly
_atom_site_disorder_group
P1 P -0.02365(12) 0.26515(9) 0.11775(4) 0.0249(3) Uani 1 1 d . . . . .
S11 S 0.08690(15) 0.40775(11) 0.09429(4) 0.0375(3) Uani 1 1 d . . . . .
S12 S 0.23955(12) 0.31365(10) 0.22478(4) 0.0320(3) Uani 1 1 d . . . . .
S13 S 0.06237(17) 0.08304(11) 0.21775(5) 0.0458(3) Uani 1 1 d . . . . .
C11 C 0.0976(5) 0.2103(4) 0.19045(17) 0.0282(9) Uani 1 1 d . . . . .
C12 C -0.2535(5) 0.2917(4) 0.13795(19) 0.0339(10) Uani 1 1 d . . . . .
C13 C -0.0110(6) 0.1523(4) 0.05773(18) 0.0322(10) Uani 1 1 d . . . . .
C14 C 0.3044(5) 0.2543(4) 0.30155(17) 0.0328(10) Uani 1 1 d . . . . .
H14 H 0.303176 0.168665 0.299112 0.039 Uiso 1 1 calc R U . . .
C141 C 0.1699(5) 0.2929(4) 0.34216(18) 0.0310(10) Uani 1 1 d . . . . .
C142 C 0.0808(6) 0.2127(5) 0.3734(2) 0.0377(10) Uani 1 1 d . . . . .
H142 H 0.101286 0.133072 0.368126 0.045 Uiso 1 1 calc R U . . .
C143 C -0.0388(7) 0.2488(5) 0.4124(2) 0.0490(13) Uani 1 1 d . . . . .
H143 H -0.098192 0.193393 0.434041 0.059 Uiso 1 1 calc R U . . .
C144 C -0.0715(7) 0.3626(5) 0.4200(3) 0.0491(13) Uani 1 1 d . . . . .
H144 H -0.153739 0.386591 0.446479 0.059 Uiso 1 1 calc R U . . .
C145 C 0.0154(7) 0.4420(5) 0.3891(3) 0.0534(14) Uani 1 1 d . . . . .
H145 H -0.007034 0.521392 0.393981 0.064 Uiso 1 1 calc R U . . .
C146 C 0.1355(6) 0.4076(5) 0.3507(2) 0.0442(11) Uani 1 1 d . . . . .
H146 H 0.195447 0.463897 0.329899 0.053 Uiso 1 1 calc R U . . .
C147 C 0.4931(5) 0.2948(6) 0.32318(19) 0.0436(13) Uani 1 1 d . . . . .
H14A H 0.495349 0.378716 0.325565 0.065 Uiso 1 1 calc R U . . .
H14B H 0.572377 0.268972 0.294187 0.065 Uiso 1 1 calc R U . . .
H14C H 0.532586 0.262463 0.363641 0.065 Uiso 1 1 calc R U . . .
C121 C -0.3394(7) 0.1889(5) 0.1658(3) 0.0542(14) Uani 1 1 d . . . . .
H12A H -0.458439 0.210029 0.174415 0.081 Uiso 1 1 calc R U . . .
H12B H -0.267271 0.166326 0.203943 0.081 Uiso 1 1 calc R U . . .
H12C H -0.347543 0.124558 0.137014 0.081 Uiso 1 1 calc R U . . .
C122 C -0.2384(6) 0.3898(5) 0.1856(2) 0.0441(12) Uani 1 1 d . . . . .
H12D H -0.182220 0.456638 0.169107 0.066 Uiso 1 1 calc R U . . .
H12E H -0.166426 0.364137 0.223150 0.066 Uiso 1 1 calc R U . . .
H12F H -0.356873 0.410912 0.194753 0.066 Uiso 1 1 calc R U . . .
C123 C -0.3682(6) 0.3328(6) 0.0798(2) 0.0559(16) Uani 1 1 d . . . . .
H12G H -0.384197 0.269842 0.050179 0.084 Uiso 1 1 calc R U . . .
H12H H -0.309744 0.397344 0.062141 0.084 Uiso 1 1 calc R U . . .
H12I H -0.484048 0.357432 0.090033 0.084 Uiso 1 1 calc R U . . .
C131 C -0.0606(6) 0.2058(5) -0.00516(19) 0.0428(12) Uani 1 1 d . . . . .
H13A H -0.046879 0.148523 -0.036783 0.064 Uiso 1 1 calc R U . . .
H13B H 0.017241 0.271252 -0.009960 0.064 Uiso 1 1 calc R U . . .
H13C H -0.183881 0.231846 -0.009191 0.064 Uiso 1 1 calc R U . . .
C132 C 0.1849(6) 0.1149(5) 0.0627(2) 0.0455(12) Uani 1 1 d . . . . .
H13D H 0.200334 0.061261 0.029547 0.068 Uiso 1 1 calc R U . . .
H13E H 0.218834 0.077209 0.102147 0.068 Uiso 1 1 calc R U . . .
H13F H 0.259786 0.182471 0.059496 0.068 Uiso 1 1 calc R U . . .
C133 C -0.1292(7) 0.0467(5) 0.0629(2) 0.0450(12) Uani 1 1 d . . . . .
H13G H -0.253861 0.069949 0.056781 0.067 Uiso 1 1 calc R U . . .
H13H H -0.101166 0.012250 0.103480 0.067 Uiso 1 1 calc R U . . .
H13I H -0.107757 -0.009604 0.031590 0.067 Uiso 1 1 calc R U . . .
P2 P 0.51272(12) 0.81590(10) 0.38089(4) 0.0273(3) Uani 1 1 d . . . . .
S21 S 0.34735(18) 0.94171(13) 0.38970(6) 0.0558(4) Uani 1 1 d . . . . .
S22 S 0.24764(14) 0.78474(12) 0.27235(5) 0.0414(3) Uani 1 1 d . . . . .
S23 S 0.54339(18) 0.61515(12) 0.29252(5) 0.0497(4) Uani 1 1 d . . . . .
C21 C 0.4368(6) 0.7290(4) 0.31164(18) 0.0331(10) Uani 1 1 d . . . . .
C22 C 0.5194(7) 0.7154(5) 0.4471(2) 0.0471(13) Uani 1 1 d D . . . .
C23 C 0.7343(7) 0.8727(5) 0.3678(3) 0.0559(15) Uani 1 1 d D . . . .
C24 C 0.2101(6) 0.6953(5) 0.20331(19) 0.0398(11) Uani 1 1 d . . . . .
H24 H 0.225846 0.613000 0.215546 0.048 Uiso 1 1 calc R U . . .
C241 C 0.3410(6) 0.7242(4) 0.15944(18) 0.0335(10) Uani 1 1 d . . . . .
C242 C 0.3687(7) 0.8372(5) 0.1430(2) 0.0461(12) Uani 1 1 d . . . . .
H212 H 0.306923 0.897384 0.160219 0.055 Uiso 1 1 calc R U . . .
C243 C 0.4856(7) 0.8628(5) 0.1017(2) 0.0494(13) Uani 1 1 d . . . . .
H213 H 0.502209 0.940311 0.090373 0.059 Uiso 1 1 calc R U . . .
C244 C 0.5776(6) 0.7771(5) 0.0771(2) 0.0457(12) Uani 1 1 d . . . . .
H214 H 0.660526 0.795229 0.049772 0.055 Uiso 1 1 calc R U . . .
C245 C 0.5491(6) 0.6646(5) 0.0923(2) 0.0478(13) Uani 1 1 d . . . . .
H215 H 0.610369 0.604794 0.074559 0.057 Uiso 1 1 calc R U . . .
C246 C 0.4315(6) 0.6379(5) 0.1334(2) 0.0400(11) Uani 1 1 d . . . . .
H216 H 0.412941 0.560117 0.143751 0.048 Uiso 1 1 calc R U . . .
C247 C 0.0175(6) 0.7144(6) 0.1768(2) 0.0517(14) Uani 1 1 d . . . . .
H24A H 0.001189 0.794251 0.163346 0.078 Uiso 1 1 calc R U . . .
H24B H -0.059499 0.698228 0.208226 0.078 Uiso 1 1 calc R U . . .
H24C H -0.013124 0.663021 0.141932 0.078 Uiso 1 1 calc R U . . .
C22A C 0.3083(18) 0.6911(12) 0.4415(6) 0.054(2) Uani 0.45 1 d D . P A 1
H22A H 0.244856 0.764151 0.442353 0.081 Uiso 0.45 1 calc R U P A 1
H22B H 0.269794 0.651339 0.402962 0.081 Uiso 0.45 1 calc R U P A 1
H22C H 0.282665 0.643201 0.475825 0.081 Uiso 0.45 1 calc R U P A 1
C22D C 0.606(2) 0.5982(10) 0.4453(6) 0.054(2) Uani 0.45 1 d D . P A 1
H22D H 0.574884 0.564139 0.404761 0.081 Uiso 0.45 1 calc R U P A 1
H22E H 0.734485 0.606340 0.453945 0.081 Uiso 0.45 1 calc R U P A 1
H22F H 0.563064 0.548434 0.476219 0.081 Uiso 0.45 1 calc R U P A 1
C22B C 0.3579(16) 0.6418(9) 0.4440(5) 0.0527(19) Uani 0.55 1 d D . P A 2
H22G H 0.342499 0.599817 0.405158 0.079 Uiso 0.55 1 calc R U P A 2
H22H H 0.371316 0.587050 0.477987 0.079 Uiso 0.55 1 calc R U P A 2
H22I H 0.253894 0.690140 0.446758 0.079 Uiso 0.55 1 calc R U P A 2
C22C C 0.6920(15) 0.6363(9) 0.4517(5) 0.0527(19) Uani 0.55 1 d D . P A 2
H22J H 0.797664 0.684818 0.453694 0.079 Uiso 0.55 1 calc R U P A 2
H22K H 0.698438 0.588798 0.488567 0.079 Uiso 0.55 1 calc R U P A 2
H22L H 0.685638 0.586654 0.415587 0.079 Uiso 0.55 1 calc R U P A 2
C223 C 0.5509(7) 0.7832(6) 0.5066(2) 0.0565(15) Uani 1 1 d . . . . .
H22M H 0.463339 0.845008 0.505870 0.085 Uiso 1 1 calc R U . . .
H22N H 0.670298 0.816234 0.511114 0.085 Uiso 1 1 calc R U . . .
H22O H 0.539430 0.732015 0.541147 0.085 Uiso 1 1 calc R U . . .
C231 C 0.8001(8) 0.9528(7) 0.4197(3) 0.075(2) Uani 1 1 d . . . . .
H23A H 0.813892 0.910168 0.458316 0.112 Uiso 1 1 calc R U . . .
H23B H 0.714456 1.014997 0.421764 0.112 Uiso 1 1 calc R U . . .
H23C H 0.914656 0.985115 0.412643 0.112 Uiso 1 1 calc R U . . .
C23A C 0.6711(17) 0.9620(14) 0.3129(6) 0.074(3) Uani 0.48 1 d D . P B 1
H23D H 0.586798 1.016903 0.326581 0.111 Uiso 0.48 1 calc R U P B 1
H23E H 0.774226 1.003381 0.301632 0.111 Uiso 0.48 1 calc R U P B 1
H23F H 0.613952 0.919671 0.277378 0.111 Uiso 0.48 1 calc R U P B 1
C23D C 0.8597(17) 0.7958(14) 0.3409(7) 0.074(3) Uani 0.48 1 d D . P B 1
H23G H 0.794922 0.750188 0.308058 0.111 Uiso 0.48 1 calc R U P B 1
H23H H 0.949983 0.842073 0.324299 0.111 Uiso 0.48 1 calc R U P B 1
H23I H 0.917021 0.744437 0.372620 0.111 Uiso 0.48 1 calc R U P B 1
C23B C 0.7416(16) 0.9219(13) 0.3053(5) 0.067(3) Uani 0.52 1 d D . P B 2
H23J H 0.697042 0.865238 0.274290 0.100 Uiso 0.52 1 calc R U P B 2
H23K H 0.668136 0.991168 0.300212 0.100 Uiso 0.52 1 calc R U P B 2
H23L H 0.864314 0.941549 0.300559 0.100 Uiso 0.52 1 calc R U P B 2
C23C C 0.8819(14) 0.7711(12) 0.3793(6) 0.067(3) Uani 0.52 1 d D . P B 2
H23M H 0.878965 0.737980 0.419976 0.100 Uiso 0.52 1 calc R U P B 2
H23N H 0.855826 0.711311 0.348228 0.100 Uiso 0.52 1 calc R U P B 2
H23O H 0.999783 0.803063 0.376545 0.100 Uiso 0.52 1 calc R U P B 2

loop_
_atom_site_aniso_label
_atom_site_aniso_U_11
_atom_site_aniso_U_22
_atom_site_aniso_U_33
_atom_site_aniso_U_23
_atom_site_aniso_U_13
_atom_site_aniso_U_12
P1 0.0249(5) 0.0292(6) 0.0204(4) 0.0007(4) 0.0020(3) -0.0017(4)
S11 0.0462(6) 0.0359(7) 0.0295(5) 0.0078(5) 0.0010(4) -0.0101(5)
S12 0.0301(5) 0.0400(7) 0.0244(5) 0.0032(4) -0.0021(3) -0.0038(5)
S13 0.0684(8) 0.0339(7) 0.0330(5) 0.0077(5) -0.0017(5) -0.0081(6)
C11 0.028(2) 0.032(2) 0.0245(18) 0.0025(17) 0.0038(15) 0.0018(19)
C12 0.0265(19) 0.040(3) 0.035(2) -0.009(2) 0.0046(16) 0.002(2)
C13 0.034(2) 0.039(3) 0.025(2) -0.0068(19) 0.0063(17) -0.003(2)
C14 0.035(2) 0.040(3) 0.0226(18) 0.0038(18) -0.0004(15) 0.003(2)
C141 0.0256(19) 0.036(3) 0.0296(19) 0.0014(19) -0.0029(15) 0.0011(19)
C142 0.036(2) 0.034(3) 0.044(2) 0.001(2) 0.0057(19) 0.002(2)
C143 0.039(2) 0.051(4) 0.061(3) 0.001(3) 0.020(2) -0.006(3)
C144 0.036(2) 0.052(3) 0.063(3) -0.011(3) 0.019(2) 0.003(3)
C145 0.050(3) 0.037(3) 0.076(4) -0.011(3) 0.019(3) 0.003(2)
C146 0.047(3) 0.037(3) 0.051(3) -0.001(2) 0.014(2) -0.007(2)
C147 0.028(2) 0.073(4) 0.028(2) 0.004(2) -0.0030(15) 0.003(2)
C121 0.044(3) 0.056(4) 0.069(3) -0.011(3) 0.031(2) -0.008(3)
C122 0.040(2) 0.048(3) 0.044(2) -0.010(2) 0.0073(19) 0.009(2)
C123 0.037(3) 0.082(5) 0.045(3) -0.011(3) -0.008(2) 0.018(3)
C131 0.046(3) 0.056(3) 0.026(2) -0.005(2) 0.0049(18) -0.005(2)
C132 0.046(3) 0.055(3) 0.037(2) -0.004(2) 0.012(2) 0.011(3)
C133 0.063(3) 0.038(3) 0.036(2) -0.013(2) 0.017(2) -0.016(2)
P2 0.0254(5) 0.0308(6) 0.0261(5) -0.0024(4) 0.0052(4) 0.0013(5)
S21 0.0516(7) 0.0528(9) 0.0596(8) -0.0186(7) -0.0057(6) 0.0243(7)
S22 0.0382(6) 0.0559(9) 0.0285(5) -0.0052(5) -0.0017(4) 0.0117(6)
S23 0.0670(8) 0.0418(8) 0.0364(6) -0.0097(5) -0.0086(5) 0.0195(6)
C21 0.038(2) 0.035(3) 0.0258(19) -0.0012(19) 0.0025(17) 0.002(2)
C22 0.074(3) 0.042(3) 0.028(2) 0.003(2) 0.015(2) 0.002(3)
C23 0.047(3) 0.057(4) 0.069(3) -0.020(3) 0.032(3) -0.026(3)
C24 0.042(2) 0.048(3) 0.028(2) -0.006(2) 0.0003(18) -0.002(2)
C241 0.033(2) 0.041(3) 0.0252(19) -0.0021(19) -0.0019(16) 0.002(2)
C242 0.047(3) 0.043(3) 0.050(3) -0.004(2) 0.010(2) 0.007(2)
C243 0.049(3) 0.045(3) 0.054(3) 0.000(3) 0.010(2) -0.004(3)
C244 0.031(2) 0.061(4) 0.046(3) 0.006(3) 0.0051(18) -0.004(2)
C245 0.040(3) 0.055(4) 0.049(3) -0.008(2) 0.008(2) 0.009(2)
C246 0.044(3) 0.039(3) 0.035(2) -0.001(2) -0.0034(19) 0.003(2)
C247 0.037(2) 0.082(4) 0.036(2) -0.007(3) -0.0007(19) -0.007(3)
C22A 0.091(8) 0.020(5) 0.056(5) 0.014(4) 0.031(5) -0.007(5)
C22D 0.091(8) 0.020(5) 0.056(5) 0.014(4) 0.031(5) -0.007(5)
C22B 0.093(6) 0.025(4) 0.041(4) 0.008(3) 0.012(3) -0.005(4)
C22C 0.093(6) 0.025(4) 0.041(4) 0.008(3) 0.012(3) -0.005(4)
C223 0.061(3) 0.079(5) 0.029(2) -0.006(3) 0.001(2) 0.007(3)
C231 0.057(3) 0.079(5) 0.090(4) -0.030(4) 0.020(3) -0.035(4)
C23A 0.048(5) 0.095(9) 0.090(7) 0.013(6) 0.050(5) -0.015(6)
C23D 0.048(5) 0.095(9) 0.090(7) 0.013(6) 0.050(5) -0.015(6)
C23B 0.040(4) 0.081(7) 0.089(6) -0.003(5) 0.044(4) -0.007(4)
C23C 0.040(4) 0.081(7) 0.089(6) -0.003(5) 0.044(4) -0.007(4)

loop_
_atom_type_symbol
_atom_type_description
_atom_type_scat_dispersion_real
_atom_type_scat_dispersion_imag
_atom_type_scat_source
C C 0.0181 0.0091 'International Tables Vol C Tables 4.2.6.8 and 6.1.1.4'
H H 0.0000 0.0000 'International Tables Vol C Tables 4.2.6.8 and 6.1.1.4'
P P 0.2955 0.4335 'International Tables Vol C Tables 4.2.6.8 and 6.1.1.4'
S S 0.3331 0.5567 'International Tables Vol C Tables 4.2.6.8 and 6.1.1.4'

loop_
_geom_angle_atom_site_label_1
_geom_angle_atom_site_label_2
_geom_angle_atom_site_label_3
_geom_angle
C11 P1 C13 107.6(2)
C11 P1 C12 103.13(18)
C13 P1 C12 114.4(2)
C11 P1 S11 109.64(14)
C13 P1 S11 110.22(15)
C12 P1 S11 111.43(17)
C11 S12 C14 102.8(2)
S13 C11 S12 126.4(2)
S13 C11 P1 122.9(2)
S12 C11 P1 110.7(2)
C121 C12 C123 110.7(4)
C121 C12 C122 107.7(4)
C123 C12 C122 108.8(4)
C121 C12 P1 115.0(3)
C123 C12 P1 107.5(3)
C122 C12 P1 106.9(3)
C131 C13 C133 108.3(4)
C131 C13 C132 107.8(4)
C133 C13 C132 109.7(4)
C131 C13 P1 109.1(3)
C133 C13 P1 115.3(3)
C132 C13 P1 106.4(3)
C141 C14 C147 113.8(4)
C141 C14 S12 108.1(3)
C147 C14 S12 107.7(3)
C141 C14 H14 109.0
C147 C14 H14 109.0
S12 C14 H14 109.0
C146 C141 C142 118.1(4)
C146 C141 C14 121.6(4)
C142 C141 C14 120.2(4)
C141 C142 C143 120.1(5)
C141 C142 H142 120.0
C143 C142 H142 120.0
C144 C143 C142 120.8(5)
C144 C143 H143 119.6
C142 C143 H143 119.6
C143 C144 C145 119.3(5)
C143 C144 H144 120.4
C145 C144 H144 120.4
C144 C145 C146 120.6(5)
C144 C145 H145 119.7
C146 C145 H145 119.7
C145 C146 C141 121.1(5)
C145 C146 H146 119.4
C141 C146 H146 119.4
C14 C147 H14A 109.5
C14 C147 H14B 109.5
H14A C147 H14B 109.5
C14 C147 H14C 109.5
H14A C147 H14C 109.5
H14B C147 H14C 109.5
C12 C121 H12A 109.5
C12 C121 H12B 109.5
H12A C121 H12B 109.5
C12 C121 H12C 109.5
H12A C121 H12C 109.5
H12B C121 H12C 109.5
C12 C122 H12D 109.5
C12 C122 H12E 109.5
H12D C122 H12E 109.5
C12 C122 H12F 109.5
H12D C122 H12F 109.5
H12E C122 H12F 109.5
C12 C123 H12G 109.5
C12 C123 H12H 109.5
H12G C123 H12H 109.5
C12 C123 H12I 109.5
H12G C123 H12I 109.5
H12H C123 H12I 109.5
C13 C131 H13A 109.5
C13 C131 H13B 109.5
H13A C131 H13B 109.5
C13 C131 H13C 109.5
H13A C131 H13C 109.5
H13B C131 H13C 109.5
C13 C132 H13D 109.5
C13 C132 H13E 109.5
H13D C132 H13E 109.5
C13 C132 H13F 109.5
H13D C132 H13F 109.5
H13E C132 H13F 109.5
C13 C133 H13G 109.5
C13 C133 H13H 109.5
H13G C133 H13H 109.5
C13 C133 H13I 109.5
H13G C133 H13I 109.5
H13H C133 H13I 109.5
C21 P2 C22 105.9(2)
C21 P2 C23 105.0(2)
C22 P2 C23 114.0(3)
C21 P2 S21 110.61(15)
C22 P2 S21 110.28(17)
C23 P2 S21 110.8(2)
C21 S22 C24 103.7(2)
S23 C21 S22 126.1(3)
S23 C21 P2 122.6(2)
S22 C21 P2 111.2(2)
C22B C22 C223 112.1(6)
C22D C22 C223 117.8(7)
C22B C22 C22C 109.7(7)
C223 C22 C22C 101.9(5)
C22D C22 C22A 105.6(8)
C223 C22 C22A 101.7(6)
C22B C22 P2 112.6(5)
C22D C22 P2 120.9(5)
C223 C22 P2 109.5(4)
C22C C22 P2 110.7(4)
C22A C22 P2 97.0(5)
C23D C23 C231 120.4(8)
C23B C23 C231 114.3(7)
C23D C23 C23A 103.5(8)
C231 C23 C23A 101.9(8)
C23B C23 C23C 108.4(7)
C231 C23 C23C 100.1(7)
C23D C23 P2 119.1(6)
C23B C23 P2 114.6(6)
C231 C23 P2 108.7(4)
C23A C23 P2 98.8(5)
C23C C23 P2 109.7(5)
C241 C24 C247 113.7(4)
C241 C24 S22 111.0(3)
C247 C24 S22 106.0(3)
C241 C24 H24 108.7
C247 C24 H24 108.7
S22 C24 H24 108.7
C246 C241 C242 118.7(4)
C246 C241 C24 120.5(5)
C242 C241 C24 120.8(4)
C243 C242 C241 120.5(5)
C243 C242 H212 119.7
C241 C242 H212 119.7
C244 C243 C242 120.5(6)
C244 C243 H213 119.8
C242 C243 H213 119.8
C243 C244 C245 119.5(5)
C243 C244 H214 120.2
C245 C244 H214 120.2
C244 C245 C246 120.4(5)
C244 C245 H215 119.8
C246 C245 H215 119.8
C241 C246 C245 120.3(5)
C241 C246 H216 119.8
C245 C246 H216 119.8
C24 C247 H24A 109.5
C24 C247 H24B 109.5
H24A C247 H24B 109.5
C24 C247 H24C 109.5
H24A C247 H24C 109.5
H24B C247 H24C 109.5
C22 C22A H22A 109.5
C22 C22A H22B 109.5
H22A C22A H22B 109.5
C22 C22A H22C 109.5
H22A C22A H22C 109.5
H22B C22A H22C 109.5
C22 C22D H22D 109.5
C22 C22D H22E 109.5
H22D C22D H22E 109.5
C22 C22D H22F 109.5
H22D C22D H22F 109.5
H22E C22D H22F 109.5
C22 C22B H22G 109.5
C22 C22B H22H 109.5
H22G C22B H22H 109.5
C22 C22B H22I 109.5
H22G C22B H22I 109.5
H22H C22B H22I 109.5
C22 C22C H22J 109.5
C22 C22C H22K 109.5
H22J C22C H22K 109.5
C22 C22C H22L 109.5
H22J C22C H22L 109.5
H22K C22C H22L 109.5
C22 C223 H22M 109.5
C22 C223 H22N 109.5
H22M C223 H22N 109.5
C22 C223 H22O 109.5
H22M C223 H22O 109.5
H22N C223 H22O 109.5
C23 C231 H23A 109.5
C23 C231 H23B 109.5
H23A C231 H23B 109.5
C23 C231 H23C 109.5
H23A C231 H23C 109.5
H23B C231 H23C 109.5
C23 C23A H23D 109.5
C23 C23A H23E 109.5
H23D C23A H23E 109.5
C23 C23A H23F 109.5
H23D C23A H23F 109.5
H23E C23A H23F 109.5
C23 C23D H23G 109.5
C23 C23D H23H 109.5
H23G C23D H23H 109.5
C23 C23D H23I 109.5
H23G C23D H23I 109.5
H23H C23D H23I 109.5
C23 C23B H23J 109.5
C23 C23B H23K 109.5
H23J C23B H23K 109.5
C23 C23B H23L 109.5
H23J C23B H23L 109.5
H23K C23B H23L 109.5
C23 C23C H23M 109.5
C23 C23C H23N 109.5
H23M C23C H23N 109.5
C23 C23C H23O 109.5
H23M C23C H23O 109.5
H23N C23C H23O 109.5

loop_
_geom_bond_atom_site_label_1
_geom_bond_atom_site_label_2
_geom_bond_distance
P1 C11 1.859(4)
P1 C13 1.877(4)
P1 C12 1.885(4)
P1 S11 1.9616(15)
S12 C11 1.728(4)
S12 C14 1.838(4)
S13 C11 1.635(5)
C12 C121 1.530(7)
C12 C123 1.534(6)
C12 C122 1.548(7)
C13 C131 1.524(6)
C13 C133 1.537(7)
C13 C132 1.544(6)
C14 C141 1.511(6)
C14 C147 1.529(6)
C14 H14 1.0000
C141 C146 1.380(8)
C141 C142 1.388(7)
C142 C143 1.395(7)
C142 H142 0.9500
C143 C144 1.364(8)
C143 H143 0.9500
C144 C145 1.369(8)
C144 H144 0.9500
C145 C146 1.380(7)
C145 H145 0.9500
C146 H146 0.9500
C147 H14A 0.9800
C147 H14B 0.9800
C147 H14C 0.9800
C121 H12A 0.9800
C121 H12B 0.9800
C121 H12C 0.9800
C122 H12D 0.9800
C122 H12E 0.9800
C122 H12F 0.9800
C123 H12G 0.9800
C123 H12H 0.9800
C123 H12I 0.9800
C131 H13A 0.9800
C131 H13B 0.9800
C131 H13C 0.9800
C132 H13D 0.9800
C132 H13E 0.9800
C132 H13F 0.9800
C133 H13G 0.9800
C133 H13H 0.9800
C133 H13I 0.9800
P2 C21 1.863(4)
P2 C22 1.867(5)
P2 C23 1.868(5)
P2 S21 1.9579(16)
S22 C21 1.712(4)
S22 C24 1.837(5)
S23 C21 1.638(5)
C22 C22B 1.493(12)
C22 C22D 1.518(12)
C22 C223 1.526(7)
C22 C22C 1.598(11)
C22 C22A 1.620(14)
C23 C23D 1.486(13)
C23 C23B 1.501(12)
C23 C231 1.512(8)
C23 C23A 1.623(13)
C23 C23C 1.629(12)
C24 C241 1.512(6)
C24 C247 1.524(6)
C24 H24 1.0000
C241 C246 1.383(7)
C241 C242 1.390(8)
C242 C243 1.383(7)
C242 H212 0.9500
C243 C244 1.370(8)
C243 H213 0.9500
C244 C245 1.378(8)
C244 H214 0.9500
C245 C246 1.387(7)
C245 H215 0.9500
C246 H216 0.9500
C247 H24A 0.9800
C247 H24B 0.9800
C247 H24C 0.9800
C22A H22A 0.9800
C22A H22B 0.9800
C22A H22C 0.9800
C22D H22D 0.9800
C22D H22E 0.9800
C22D H22F 0.9800
C22B H22G 0.9800
C22B H22H 0.9800
C22B H22I 0.9800
C22C H22J 0.9800
C22C H22K 0.9800
C22C H22L 0.9800
C223 H22M 0.9800
C223 H22N 0.9800
C223 H22O 0.9800
C231 H23A 0.9800
C231 H23B 0.9800
C231 H23C 0.9800
C23A H23D 0.9800
C23A H23E 0.9800
C23A H23F 0.9800
C23D H23G 0.9800
C23D H23H 0.9800
C23D H23I 0.9800
C23B H23J 0.9800
C23B H23K 0.9800
C23B H23L 0.9800
C23C H23M 0.9800
C23C H23N 0.9800
C23C H23O 0.9800

loop_
_geom_hbond_atom_site_label_D
_geom_hbond_atom_site_label_H
_geom_hbond_atom_site_label_A
_geom_hbond_distance_DH
_geom_hbond_distance_HA
_geom_hbond_distance_DA
_geom_hbond_angle_DHA
_geom_hbond_site_symmetry_A
C14 H14 S13 1.00 2.60 3.152(5) 115.0 .
C147 H14A S23 0.98 2.89 3.823(7) 160.4 .
C121 H12A S12 0.98 2.94 3.889(5) 164.4 1_455
C121 H12B S13 0.98 2.67 3.362(6) 127.7 .
C122 H12D S11 0.98 2.85 3.390(5) 115.8 .
C123 H12H S11 0.98 3.02 3.548(5) 115.4 .
C131 H13B S11 0.98 2.79 3.315(5) 114.2 .
C132 H13E S13 0.98 2.95 3.675(5) 131.9 .
C133 H13H S13 0.98 2.79 3.566(5) 136.5 .
C133 H13I S11 0.98 2.96 3.875(5) 155.6 2_545
C22A H22A S21 0.98 2.54 3.164(13) 121.2 .
C22D H22D S23 0.98 2.53 3.350(13) 141.4 .
C22C H22L S23 0.98 2.81 3.558(10) 133.4 .
C223 H22M S21 0.98 2.84 3.384(6) 116.2 .
C231 H23B S21 0.98 2.92 3.428(6) 113.2 .
C23A H23D S21 0.98 2.58 3.170(11) 118.6 .
C23D H23G S23 0.98 2.47 3.274(15) 139.2 .
C23D H23H S22 0.98 2.75 3.485(9) 132.5 1_655
C23B H23L S13 0.98 3.00 3.796(11) 138.7 1_665
C23C H23N S23 0.98 2.77 3.516(13) 133.2 .
C14 H14 S13 1.00 2.60 3.152(5) 115.0 .
C147 H14A S23 0.98 2.89 3.823(7) 160.4 .
C121 H12A S12 0.98 2.94 3.889(5) 164.4 1_455
C121 H12B S13 0.98 2.67 3.362(6) 127.7 .
C122 H12D S11 0.98 2.85 3.390(5) 115.8 .
C123 H12H S11 0.98 3.02 3.548(5) 115.4 .
C131 H13B S11 0.98 2.79 3.315(5) 114.2 .
C132 H13E S13 0.98 2.95 3.675(5) 131.9 .
C133 H13H S13 0.98 2.79 3.566(5) 136.5 .
C133 H13I S11 0.98 2.96 3.875(5) 155.6 2_545
C22A H22A S21 0.98 2.54 3.164(13) 121.2 .
C22D H22D S23 0.98 2.53 3.350(13) 141.4 .
C22C H22L S23 0.98 2.81 3.558(10) 133.4 .
C223 H22M S21 0.98 2.84 3.384(6) 116.2 .
C231 H23B S21 0.98 2.92 3.428(6) 113.2 .
C23A H23D S21 0.98 2.58 3.170(11) 118.6 .
C23D H23G S23 0.98 2.47 3.274(15) 139.2 .
C23D H23H S22 0.98 2.75 3.485(9) 132.5 1_655
C23B H23L S13 0.98 3.00 3.796(11) 138.7 1_665
C23C H23N S23 0.98 2.77 3.516(13) 133.2 .
